data_1527394
loop_
_publ_author_name
'Garde, C.S.'
'Ray, J.'
'Chandra, G.'

_publ_section_title
;
 Thermoelectric power and resistivity studies in the Kondo-lattice system
 Ce Ga2 with Sn or Al substitutions and R Ga2 (R= Ho, Dy, Tb) alloys
;
_journal_name_full 'Journal of Physics: Condensed Matter'
_journal_page_first 4821
_journal_page_last 4828
_journal_volume 4
_journal_year 1992
_chemical_formula_sum 'Ce Ga1.4 Sn0.6'
_chemical_name_systematic 'Ce (Ga0.7 Sn0.3)2'
_space_group_IT_number 191
_symmetry_space_group_name_Hall '-P 6 2'
_symmetry_space_group_name_H-M 'P 6/m m m'
_cell_angle_alpha 90
_cell_angle_beta 90
_cell_angle_gamma 120
_cell_formula_units_Z 1
_cell_length_a 4.357
_cell_length_b 4.357
_cell_length_c 4.388
_cell_volume 72.139
_citation_journal_id_ASTM JCOMEL
_cod_data_source_file Garde_JCOMEL_1992_283.cif
_cod_data_source_block Ce1Ga1.4Sn0.6
_cod_original_cell_volume 72.13937
_cod_original_formula_sum 'Ce1 Ga1.4 Sn0.6'
_cod_database_code 1527394

loop_
_symmetry_equiv_pos_as_xyz
x,y,z
x-y,x,z
-y,x-y,z
-x,-y,z
-x+y,-x,z
y,-x+y,z
-y,-x,-z
x-y,-y,-z
x,x-y,-z
y,x,-z
-x+y,y,-z
-x,-x+y,-z
-x,-y,-z
-x+y,-x,-z
y,-x+y,-z
x,y,-z
x-y,x,-z
-y,x-y,-z
y,x,z
-x+y,y,z
-x,-x+y,z
-y,-x,z
x-y,-y,z
x,x-y,z

loop_
_atom_site_label
_atom_site_type_symbol
_atom_site_fract_x
_atom_site_fract_y
_atom_site_fract_z
_atom_site_occupancy
_atom_site_U_iso_or_equiv
Ga1 Ga 0.3333 0.6667 0.5 0.7 0.0
Ce1 Ce 0 0 0 1 0.0
Sn1 Sn 0.3333 0.6667 0.5 0.3 0.0
